data_1531924
loop_
_publ_author_name
'Minacheva, L.Kh.'
'Kokunova, V.N.'
'Sergienko, V.S.'
'Kokunov, Yu.V.'

_publ_section_title
;
 Crystal structure of hydroxonitrosotetraammineruthenium(IV) perrhenate
 (Ru (N O) (O H) (N H3)4) (Re O4)2
;
_journal_name_full 'Zhurnal Neorganicheskoi Khimii'
_journal_page_first 1293
_journal_page_last 1296
_journal_volume 46
_journal_year 2001
_chemical_formula_sum 'H13 N5 O10 Re2 Ru'
_chemical_name_systematic '(Ru (N O) (O H) (N H3)4) (Re O4)2'
_space_group_IT_number 61
_symmetry_space_group_name_Hall '-P 2ac 2ab'
_symmetry_space_group_name_H-M 'P b c a'
_cell_angle_alpha 90
_cell_angle_beta 90
_cell_angle_gamma 90
_cell_formula_units_Z 8
_cell_length_a 14.424
_cell_length_b 12.044
_cell_length_c 15.04
_cell_volume 2612.789
_citation_journal_id_ASTM ZNOKAQ
_cod_data_source_file Minacheva_ZNOKAQ_2001_89.cif
_cod_data_source_block H13N5O10Re2Ru1
_cod_original_formula_sum 'H13 N5 O10 Re2 Ru1'
_cod_database_code 1531924

loop_
_symmetry_equiv_pos_as_xyz
x,y,z
-x+1/2,-y,z+1/2
x+1/2,-y+1/2,-z
-x,y+1/2,-z+1/2
-x,-y,-z
x-1/2,y,-z-1/2
-x-1/2,y-1/2,z
x,-y-1/2,z-1/2

loop_
_atom_site_label
_atom_site_type_symbol
_atom_site_fract_x
_atom_site_fract_y
_atom_site_fract_z
_atom_site_occupancy
_atom_site_U_iso_or_equiv
_atom_site_attached_hydrogens
Ru1 Ru+4 0.0971 0.1886 0.5168 1 0.0 0
O6 O-2 0.3235 0.1915 0.6452 1 0.0 0
O9 O-2 0.4326 0.1793 0.3059 1 0.0 0
O8 O-2 0.3399 0.0211 0.4079 1 0.0 0
N2 N-3 0.0574 0.1457 0.3876 1 0.0 3
N1 N+1 0.2006 0.2536 0.4869 1 0.0 0
O5 O-2 0.3655 -0.0337 0.6358 1 0.0 0
N3 N-3 0.1577 0.0311 0.5261 1 0.0 3
N5 N-3 0.1203 0.2198 0.6515 1 0.0 3
O10 O-2 0.3406 0.0038 0.2181 1 0.0 0
O1 O-2 0.2674 0.3 0.4711 1 0.0 0
N4 N-3 0.0244 0.341 0.5082 1 0.0 3
O2 O-2 -0.0182 0.1152 0.5514 1 0.0 1
O3 O-2 0.3521 0.0705 0.804 1 0.0 0
Re1 Re+7 0.3841 0.0876 0.695 1 0.0 0
Re2 Re+7 0.3376 0.0922 0.3088 1 0.0 0
O4 O-2 0.4991 0.1208 0.688 1 0.0 0
O7 O-2 0.2388 0.1699 0.3033 1 0.0 0
